data_4322479
loop_
_publ_author_name
'Anne Dolbecq'
'Emmanuel Cadot'
'Dirk Eisner'
'Francis S\'echeresse'

_publ_contact_author
;
      Prof. F. S\'echeresse
      Institut Lavoisier, IREM, UMR C 0173
      Universit\'e de Versailles Saint Quentin
      45 Avenue des Etats Unis
      78035 Versailles cedex
      France
;
_publ_contact_author_email secheres@chimie.uvsq.fr
_publ_contact_author_fax '(33) 1 39 25 43 81'
_publ_contact_author_phone '(33) 1 39 25 43 89'
_publ_section_title
;
 Hydrothermal Syntheses: A Route to the Stepwise Condensation of Reduced
 Keggin Polyanions. From Reduced \b-[HmSiMo12O40]n- Monomers to Bicapped
 Dimerized [Si2Mo28O84(H2O)2]6- Anions
;
_journal_name_full 'Inorganic Chemistry'
_journal_page_first 4217
_journal_page_last 4223
_journal_paper_doi 10.1021/ic990420t
_journal_volume 38
_journal_year 1999
_chemical_formula_sum 'C12 H48 Mo12 N3 O43.5 Si'
_chemical_formula_weight 2109.90
_chemical_name_systematic
; 
 ? 
;
_space_group_IT_number 14
_symmetry_cell_setting monoclinic
_symmetry_space_group_name_Hall '-P 2yn'
_symmetry_space_group_name_H-M 'P 1 21/n 1'
_atom_sites_solution_hydrogens geom
_atom_sites_solution_primary direct
_atom_sites_solution_secondary difmap
_audit_creation_method SHELXL
_cell_angle_alpha 90.00
_cell_angle_beta 98.037(1)
_cell_angle_gamma 90.00
_cell_formula_units_Z 4
_cell_length_a 12.7763(5)
_cell_length_b 20.2277(8)
_cell_length_c 20.9784(9)
_cell_measurement_reflns_used 16173
_cell_measurement_temperature 296(2)
_cell_measurement_theta_max 23.3
_cell_measurement_theta_min 1.4
_cell_volume 5368.3(4)
_computing_cell_refinement 'Siemens XSCANS'
_computing_data_collection 'Siemens XSCANS'
_computing_data_reduction 'Siemens SHELXTL'
_computing_molecular_graphics 'Siemens SHELXTL'
_computing_publication_material 'Siemens SHELXTL'
_computing_structure_refinement 'SHELXL-93 (Sheldrick, 1993)'
_computing_structure_solution 'SHELXS-86 (Sheldrick, 1990)'
_diffrn_ambient_temperature 296(2)
_diffrn_measurement_device 'Siemens P4'
_diffrn_measurement_method '\w scans'
_diffrn_radiation_monochromator graphite
_diffrn_radiation_source 'fine-focus sealed tube'
_diffrn_radiation_type MoK\a
_diffrn_radiation_wavelength 0.71073
_diffrn_reflns_av_R_equivalents 0.0410
_diffrn_reflns_av_sigmaI/netI 0.0447
_diffrn_reflns_limit_h_max 13
_diffrn_reflns_limit_h_min -14
_diffrn_reflns_limit_k_max 22
_diffrn_reflns_limit_k_min -22
_diffrn_reflns_limit_l_max 21
_diffrn_reflns_limit_l_min -23
_diffrn_reflns_number 24317
_diffrn_reflns_theta_max 23.33
_diffrn_reflns_theta_min 1.41
_diffrn_standards_decay_% 0
_exptl_absorpt_coefficient_mu 2.828
_exptl_absorpt_correction_type 'multi-scan (SADABS)'
_exptl_crystal_colour black
_exptl_crystal_density_diffrn 2.611
_exptl_crystal_description parallelepiped
_exptl_crystal_F_000 4028
_exptl_crystal_size_max 0.32
_exptl_crystal_size_mid 0.06
_exptl_crystal_size_min 0.04
_refine_diff_density_max 1.774
_refine_diff_density_min -0.852
_refine_diff_density_rms 0.194
_refine_ls_extinction_coef 0.00015(3)
_refine_ls_extinction_expression Fc^*^=kFc[1+0.001xFc^2^\l^3^/sin(2\q)]^-1/4^
_refine_ls_extinction_method SHELXL
_refine_ls_goodness_of_fit_all 1.061
_refine_ls_goodness_of_fit_obs 1.102
_refine_ls_matrix_type full
_refine_ls_number_parameters 579
_refine_ls_number_reflns 7733
_refine_ls_number_restraints 0
_refine_ls_restrained_S_all 1.061
_refine_ls_restrained_S_obs 1.102
_refine_ls_R_factor_all 0.0698
_refine_ls_R_factor_obs 0.0499
_refine_ls_shift/esd_max -0.354
_refine_ls_shift/esd_mean 0.007
_refine_ls_structure_factor_coef Fsqd
_refine_ls_weighting_details 'w=1/[\s^2^(Fo^2^)+(0.0526P)^2^+89.6954P] where P=(Fo^2^+2Fc^2^)/3'
_refine_ls_weighting_scheme calc
_refine_ls_wR_factor_all 0.1364
_refine_ls_wR_factor_obs 0.1243
_reflns_number_observed 6070
_reflns_number_total 7733
_reflns_observed_criterion >2sigma(I)
_cod_data_source_file ic990420t_3.cif
_cod_data_source_block de33
_cod_depositor_comments
;
The following automatic conversions were performed:

'_refine_ls_weighting_scheme' value 'calc
w=1/[\s^2^(Fo^2^)+(0.0526P)^2^+89.6954P] where P=(Fo^2^+2Fc^2^)/3'
was changed to 'calc'. New tag '_refine_ls_weighting_details' was
created. The value of the new tag was set to
'w=1/[\s^2^(Fo^2^)+(0.0526P)^2^+89.6954P] where P=(Fo^2^+2Fc^2^)/3'.

Automatic conversion script
Id: cif_fix_values 3143 2015-03-26 13:38:13Z robertas 
;
_cod_original_formula_sum 'C12 H48 Mo12 N3 O43.50 Si'
_cod_database_code 4322479

loop_
_symmetry_equiv_pos_as_xyz
'x, y, z'
'-x+1/2, y+1/2, -z+1/2'
'-x, -y, -z'
'x-1/2, -y-1/2, z-1/2'

loop_
_atom_site_aniso_label
_atom_site_aniso_U_11
_atom_site_aniso_U_22
_atom_site_aniso_U_33
_atom_site_aniso_U_23
_atom_site_aniso_U_13
_atom_site_aniso_U_12
Mo1 0.0239(6) 0.0370(6) 0.0304(6) 0.0009(5) 0.0061(4) 0.0010(5)
Mo2 0.0228(5) 0.0299(6) 0.0287(6) -0.0038(4) 0.0025(4) 0.0012(4)
Mo3 0.0274(6) 0.0250(5) 0.0293(6) 0.0022(4) 0.0025(4) -0.0033(4)
Mo4 0.0311(6) 0.0320(6) 0.0227(5) 0.0006(4) 0.0056(4) 0.0019(5)
Mo5 0.0344(6) 0.0379(6) 0.0231(6) -0.0020(4) -0.0055(5) 0.0037(5)
Mo6 0.0405(7) 0.0315(6) 0.0250(6) -0.0090(4) -0.0003(5) 0.0003(5)
Mo7 0.0342(6) 0.0272(6) 0.0268(6) 0.0003(4) 0.0002(5) 0.0090(5)
Mo8 0.0361(6) 0.0346(6) 0.0347(6) 0.0080(5) 0.0023(5) -0.0100(5)
Mo9 0.0375(6) 0.0215(5) 0.0307(6) -0.0028(4) 0.0019(5) 0.0040(4)
Mo10 0.0316(6) 0.0259(5) 0.0190(5) 0.0011(4) -0.0016(4) 0.0050(4)
Mo11 0.0368(6) 0.0275(6) 0.0203(5) -0.0042(4) 0.0023(4) 0.0066(5)
Mo12 0.0289(6) 0.0410(7) 0.0458(7) -0.0059(5) -0.0015(5) -0.0095(5)
Si 0.020(2) 0.0200(15) 0.0161(15) -0.0016(12) 0.0007(12) 0.0000(12)
O1 0.029(5) 0.052(6) 0.048(5) -0.002(4) 0.003(4) 0.003(4)
O2 0.035(5) 0.038(5) 0.026(4) -0.006(4) -0.002(4) 0.000(4)
O3 0.035(5) 0.038(5) 0.067(6) -0.002(5) 0.002(5) 0.004(4)
O4 0.055(6) 0.039(5) 0.042(5) 0.009(4) -0.006(4) -0.007(4)
O5 0.053(6) 0.055(6) 0.030(5) 0.007(4) -0.012(4) 0.010(5)
O6 0.057(6) 0.037(5) 0.024(4) -0.006(4) -0.004(4) 0.015(4)
O7 0.042(5) 0.045(5) 0.023(4) 0.002(4) -0.010(4) 0.008(4)
O8 0.031(5) 0.075(7) 0.029(5) 0.009(4) 0.004(4) 0.003(5)
O9 0.046(5) 0.034(5) 0.021(4) -0.011(3) -0.003(4) 0.002(4)
O10 0.038(5) 0.059(6) 0.045(5) -0.016(5) 0.008(4) -0.012(4)
O11 0.038(5) 0.027(4) 0.027(4) 0.000(3) -0.003(4) 0.004(4)
O12 0.037(5) 0.026(4) 0.024(4) -0.002(3) 0.000(4) 0.006(4)
O13 0.040(5) 0.033(5) 0.043(5) 0.002(4) -0.001(4) 0.017(4)
O14 0.033(5) 0.069(6) 0.028(5) 0.015(4) -0.001(4) 0.011(4)
O15 0.058(6) 0.029(5) 0.042(5) 0.006(4) -0.003(4) -0.008(4)
O16 0.069(7) 0.042(5) 0.032(5) -0.018(4) 0.023(5) -0.023(5)
O17 0.066(6) 0.037(5) 0.029(5) -0.006(4) -0.005(4) 0.015(4)
O18 0.063(6) 0.027(5) 0.044(5) -0.008(4) 0.004(5) 0.007(4)
O19 0.058(6) 0.046(5) 0.023(4) -0.006(4) -0.004(4) 0.018(4)
O20 0.062(6) 0.038(5) 0.020(4) -0.003(4) -0.010(4) 0.019(4)
O21 0.062(6) 0.040(5) 0.033(5) -0.004(4) -0.007(4) 0.017(5)
O22 0.052(6) 0.036(5) 0.026(4) -0.007(4) -0.008(4) 0.014(4)
O23 0.058(6) 0.041(5) 0.030(5) -0.005(4) -0.006(4) 0.003(4)
O24 0.058(6) 0.050(6) 0.038(5) -0.005(4) -0.012(5) 0.011(5)
O25 0.029(5) 0.034(5) 0.063(6) 0.003(4) 0.001(4) -0.002(4)
O26 0.057(6) 0.038(5) 0.038(5) 0.002(4) -0.004(4) 0.014(4)
O27 0.047(6) 0.046(6) 0.043(5) 0.011(4) -0.010(4) -0.008(4)
O28 0.042(5) 0.046(5) 0.038(5) -0.001(4) 0.004(4) 0.001(4)
O29 0.040(6) 0.071(7) 0.054(6) -0.020(5) 0.003(5) -0.014(5)
O30 0.029(5) 0.079(7) 0.051(6) 0.011(5) 0.017(4) 0.011(5)
O31 0.060(6) 0.036(5) 0.056(6) 0.010(4) 0.010(5) -0.015(5)
O32 0.039(6) 0.057(6) 0.070(7) -0.005(5) -0.011(5) -0.021(5)
O33 0.055(6) 0.054(6) 0.054(6) 0.005(5) 0.017(5) -0.002(5)
O34 0.062(6) 0.033(5) 0.050(6) -0.002(4) -0.010(5) 0.010(4)
O35 0.056(6) 0.043(6) 0.065(7) 0.002(5) 0.018(5) -0.002(5)
O36 0.062(6) 0.044(5) 0.032(5) -0.016(4) -0.003(4) 0.003(5)
O37 0.072(7) 0.037(5) 0.033(5) -0.006(4) 0.020(5) -0.024(5)
O38 0.054(6) 0.055(6) 0.031(5) 0.005(4) 0.019(4) 0.007(5)
O39 0.059(6) 0.040(5) 0.046(6) -0.003(4) -0.004(5) 0.006(5)
O40 0.061(6) 0.040(5) 0.047(6) -0.005(4) -0.008(5) 0.008(5)
N1 0.038(7) 0.059(9) 0.128(13) 0.027(9) 0.024(8) 0.002(6)
N2 0.089(10) 0.050(7) 0.031(6) -0.009(5) 0.022(6) -0.034(7)
N3 0.043(7) 0.074(9) 0.071(9) 0.005(7) 0.007(7) 0.014(7)

loop_
_atom_site_label
_atom_site_type_symbol
_atom_site_fract_x
_atom_site_fract_y
_atom_site_fract_z
_atom_site_U_iso_or_equiv
_atom_site_thermal_displace_type
_atom_site_occupancy
_atom_site_calc_flag
_atom_site_refinement_flags
_atom_site_disorder_group
Mo1 Mo 0.14032(8) 0.64150(5) 0.11876(5) 0.0302(3) Uani 1 d . .
Mo2 Mo -0.36004(8) 0.67558(5) 0.18431(5) 0.0273(3) Uani 1 d . .
Mo3 Mo -0.23633(8) 0.52518(5) 0.18567(5) 0.0274(3) Uani 1 d . .
Mo4 Mo -0.21576(8) 0.62829(5) 0.32684(5) 0.0284(3) Uani 1 d . .
Mo5 Mo 0.06847(8) 0.61904(5) 0.34453(5) 0.0327(3) Uani 1 d . .
Mo6 Mo -0.05519(9) 0.77431(5) 0.33839(5) 0.0328(3) Uani 1 d . .
Mo7 Mo 0.04720(8) 0.51435(5) 0.20080(5) 0.0298(3) Uani 1 d . .
Mo8 Mo 0.00516(9) 0.80259(5) 0.10890(5) 0.0354(3) Uani 1 d . .
Mo9 Mo -0.21086(8) 0.82750(5) 0.18699(5) 0.0302(3) Uani 1 d . .
Mo10 Mo -0.23193(8) 0.72986(5) 0.05046(4) 0.0260(3) Uani 1 d . .
Mo11 Mo -0.09484(8) 0.57033(5) 0.05641(5) 0.0284(3) Uani 1 d . .
Mo12 Mo 0.15974(9) 0.74624(6) 0.26157(6) 0.0392(3) Uani 1 d . .
Si Si -0.0815(2) 0.67097(14) 0.19755(13) 0.0189(6) Uani 1 d . .
O1 O -0.4908(6) 0.6873(4) 0.1729(4) 0.043(2) Uani 1 d . .
O2 O 0.0292(6) 0.7019(4) 0.3966(4) 0.033(2) Uani 1 d . .
O3 O -0.0730(7) 0.5965(4) 0.3462(5) 0.047(2) Uani 1 d . .
O4 O 0.0420(7) 0.6022(4) 0.0500(4) 0.047(2) Uani 1 d . .
O5 O 0.1322(7) 0.5798(4) 0.4086(4) 0.048(2) Uani 1 d . .
O6 O -0.1600(7) 0.6519(4) 0.0364(4) 0.040(2) Uani 1 d . .
O7 O -0.3041(7) 0.7418(4) -0.0220(4) 0.038(2) Uani 1 d . .
O8 O -0.1996(6) 0.5436(5) 0.1036(4) 0.045(2) Uani 1 d . .
O9 O -0.1263(6) 0.5311(4) -0.0146(4) 0.034(2) Uani 1 d . .
O10 O -0.1091(7) 0.7822(5) 0.0402(4) 0.047(2) Uani 1 d . .
O11 O -0.2774(6) 0.8150(4) 0.0915(4) 0.031(2) Uani 1 d . .
O12 O -0.0090(6) 0.4930(4) 0.1046(3) 0.029(2) Uani 1 d . .
O13 O 0.1044(7) 0.4412(4) 0.2175(4) 0.039(2) Uani 1 d . .
O14 O -0.0921(6) 0.5009(5) 0.2130(4) 0.044(2) Uani 1 d . .
O15 O -0.2979(7) 0.4530(4) 0.1764(4) 0.044(2) Uani 1 d . .
O16 O -0.3067(8) 0.7627(4) 0.2031(4) 0.046(2) Uani 1 d . .
O17 O 0.0836(7) 0.5588(4) 0.2797(4) 0.045(2) Uani 1 d . .
O18 O -0.2757(7) 0.8982(4) 0.1942(4) 0.045(2) Uani 1 d . .
O19 O -0.2441(7) 0.5364(4) 0.2824(4) 0.043(2) Uani 1 d . .
O20 O -0.3401(7) 0.6571(4) 0.2762(4) 0.042(2) Uani 1 d . .
O21 O -0.1285(7) 0.8187(4) 0.2676(4) 0.047(2) Uani 1 d . .
O22 O -0.3549(7) 0.5814(4) 0.1704(4) 0.039(2) Uani 1 d . .
O23 O -0.1181(7) 0.7348(4) 0.1526(4) 0.044(2) Uani 1 d . .
O24 O -0.0064(8) 0.6942(5) 0.2629(4) 0.050(2) Uani 1 d . .
O25 O -0.1680(6) 0.7151(4) 0.3422(4) 0.043(2) Uani 1 d . .
O26 O -0.0201(7) 0.6183(4) 0.1575(4) 0.045(2) Uani 1 d . .
O27 O 0.1544(7) 0.5583(4) 0.1620(4) 0.047(2) Uani 1 d . .
O28 O -0.1853(7) 0.6358(4) 0.2189(4) 0.042(2) Uani 1 d . .
O29 O -0.0934(7) 0.8584(5) 0.1471(5) 0.055(3) Uani 1 d . .
O30 O 0.2484(7) 0.6420(5) 0.0830(4) 0.052(3) Uani 1 d . .
O31 O 0.0650(8) 0.8609(4) 0.0705(4) 0.050(2) Uani 1 d . .
O32 O 0.2759(7) 0.7838(5) 0.2790(5) 0.057(3) Uani 1 d . .
O33 O 0.1797(8) 0.6758(5) 0.3252(5) 0.054(3) Uani 1 d . .
O34 O 0.1837(8) 0.6874(4) 0.1963(4) 0.050(2) Uani 1 d . .
O35 O 0.0814(8) 0.7964(5) 0.3188(5) 0.054(3) Uani 1 d . .
O36 O -0.0676(8) 0.8260(4) 0.3991(4) 0.047(2) Uani 1 d . .
O37 O -0.3217(8) 0.6884(4) 0.0994(4) 0.046(2) Uani 1 d . .
O38 O -0.2648(7) 0.6081(4) 0.3936(4) 0.045(2) Uani 1 d . .
O39 O 0.0744(7) 0.7263(4) 0.0876(4) 0.049(2) Uani 1 d . .
O40 O 0.0890(8) 0.8025(4) 0.1912(4) 0.051(2) Uani 1 d . .
N1 N -0.5815(10) 0.5158(7) 0.2859(8) 0.074(4) Uani 1 d . .
C1 C -0.6613(18) 0.4836(11) 0.3169(11) 0.110(7) Uiso 1 d . .
H1A H -0.7237(27) 0.5106(21) 0.3128(33) 0.050 Uiso 1 calc R .
H1B H -0.6354(28) 0.4772(35) 0.3617(13) 0.050 Uiso 1 calc R .
H1C H -0.6781(46) 0.4415(20) 0.2969(26) 0.050 Uiso 1 calc R .
C2 C -0.6161(18) 0.5802(10) 0.2635(11) 0.108(7) Uiso 1 d . .
H2A H -0.5857(51) 0.6129(11) 0.2937(21) 0.050 Uiso 1 calc R .
H2B H -0.6917(18) 0.5825(16) 0.2595(36) 0.050 Uiso 1 calc R .
H2C H -0.5938(54) 0.5882(18) 0.2223(20) 0.050 Uiso 1 calc R .
C3 C -0.4846(21) 0.5193(14) 0.3316(13) 0.144(10) Uiso 1 d . .
H3A H -0.4640(38) 0.4755(14) 0.3461(30) 0.050 Uiso 1 calc R .
H3B H -0.4965(27) 0.5459(33) 0.3678(21) 0.050 Uiso 1 calc R .
H3C H -0.4294(26) 0.5386(37) 0.3111(17) 0.050 Uiso 1 calc R .
C4 C -0.5560(29) 0.4740(17) 0.2381(16) 0.228(19) Uiso 1 d . .
H4A H -0.5737(62) 0.4293(18) 0.2478(25) 0.050 Uiso 1 calc R .
H4B H -0.4816(30) 0.4769(33) 0.2358(29) 0.050 Uiso 1 calc R .
H4C H -0.5949(53) 0.4867(29) 0.1975(17) 0.050 Uiso 1 calc R .
N2 N -0.0676(11) 0.3024(6) 0.1117(5) 0.055(3) Uani 1 d . .
C5 C 0.0337(12) 0.3229(8) 0.0947(8) 0.060(4) Uiso 1 d . .
H5A H 0.0879(15) 0.2934(23) 0.1141(30) 0.050 Uiso 1 calc R .
H5B H 0.0493(30) 0.3670(16) 0.1100(32) 0.050 Uiso 1 calc R .
H5C H 0.0311(22) 0.3218(36) 0.0488(8) 0.050 Uiso 1 calc R .
C6 C -0.1519(16) 0.3527(10) 0.0846(10) 0.094(6) Uiso 1 d . .
H6A H -0.2193(19) 0.3394(22) 0.0955(33) 0.050 Uiso 1 calc R .
H6B H -0.1555(44) 0.3547(29) 0.0386(11) 0.050 Uiso 1 calc R .
H6C H -0.1338(34) 0.3955(12) 0.1026(29) 0.050 Uiso 1 calc R .
C7 C -0.0652(17) 0.3044(11) 0.1808(9) 0.097(6) Uiso 1 d . .
H7A H -0.1335(23) 0.2928(38) 0.1914(10) 0.050 Uiso 1 calc R .
H7B H -0.0469(61) 0.3482(14) 0.1962(10) 0.050 Uiso 1 calc R .
H7C H -0.0135(45) 0.2736(29) 0.2006(10) 0.050 Uiso 1 calc R .
C8 C -0.1048(17) 0.2430(10) 0.0789(10) 0.096(6) Uiso 1 d . .
H8A H -0.0596(38) 0.2069(12) 0.0943(28) 0.050 Uiso 1 calc R .
H8B H -0.1043(59) 0.2484(17) 0.0335(11) 0.050 Uiso 1 calc R .
H8C H -0.1756(27) 0.2340(22) 0.0870(31) 0.050 Uiso 1 calc R .
N3 N -0.6102(10) 0.8465(7) 0.0848(7) 0.063(4) Uani 1 d . .
C9 C -0.6730(18) 0.9002(11) 0.0610(11) 0.111(7) Uiso 1 d . .
H9A H -0.6692(51) 0.9341(19) 0.0932(17) 0.050 Uiso 1 calc R .
H9B H -0.7450(21) 0.8859(14) 0.0503(36) 0.050 Uiso 1 calc R .
H9C H -0.6480(41) 0.9173(26) 0.0232(24) 0.050 Uiso 1 calc R .
C10 C -0.5340(25) 0.8652(17) 0.1405(15) 0.193(15) Uiso 1 d . .
H10A H -0.4799(41) 0.8321(25) 0.1480(27) 0.050 Uiso 1 calc R .
H10B H -0.5696(27) 0.8688(40) 0.1778(17) 0.050 Uiso 1 calc R .
H10C H -0.5027(50) 0.9070(24) 0.1325(21) 0.050 Uiso 1 calc R .
C11 C -0.5536(28) 0.8196(17) 0.0446(17) 0.216(17) Uiso 1 d . .
H11A H -0.5961(33) 0.7885(32) 0.0178(29) 0.050 Uiso 1 calc R .
H11B H -0.4943(43) 0.7972(36) 0.0682(17) 0.050 Uiso 1 calc R .
H11C H -0.5288(57) 0.8534(18) 0.0182(30) 0.050 Uiso 1 calc R .
C12 C -0.6744(30) 0.8022(19) 0.1084(19) 0.264(23) Uiso 1 d . .
H12A H -0.7468(30) 0.8130(29) 0.0933(35) 0.050 Uiso 1 calc R .
H12B H -0.6628(52) 0.8036(32) 0.1546(19) 0.050 Uiso 1 calc R .
H12C H -0.6592(50) 0.7586(19) 0.0941(35) 0.050 Uiso 1 calc R .
OW1 O 0.2589(12) 0.5663(7) 0.5339(7) 0.103(4) Uiso 1 d . .
OW2 O -0.0745(14) 0.4944(8) 0.4453(8) 0.128(6) Uiso 1 d . .
OW3 O -0.1305(14) 0.8522(9) -0.0790(9) 0.132(6) Uiso 1 d . .
OW4 O -0.5000 0.5000 0.0000 0.199(13) Uiso 1 d S .

loop_
_atom_type_symbol
_atom_type_description
_atom_type_scat_dispersion_real
_atom_type_scat_dispersion_imag
_atom_type_scat_source
C C 0.0033 0.0016 'International Tables Vol C Tables 4.2.6.8 and 6.1.1.4'
N N 0.0061 0.0033 'International Tables Vol C Tables 4.2.6.8 and 6.1.1.4'
O O 0.0106 0.0060 'International Tables Vol C Tables 4.2.6.8 and 6.1.1.4'
Si Si 0.0817 0.0704 'International Tables Vol C Tables 4.2.6.8 and 6.1.1.4'
Mo Mo -1.6832 0.6857 'International Tables Vol C Tables 4.2.6.8 and 6.1.1.4'
H H 0.0000 0.0000 'International Tables Vol C Tables 4.2.6.8 and 6.1.1.4'

loop_
_geom_angle_atom_site_label_1
_geom_angle_atom_site_label_2
_geom_angle_atom_site_label_3
_geom_angle
_geom_angle_site_symmetry_1
_geom_angle_site_symmetry_3
_geom_angle_publ_flag
O30 Mo1 O34 102.9(5) . . ?
O30 Mo1 O27 101.1(4) . . ?
O34 Mo1 O27 91.6(4) . . ?
O30 Mo1 O4 99.1(4) . . ?
O34 Mo1 O4 157.1(4) . . ?
O27 Mo1 O4 90.0(4) . . ?
O30 Mo1 O39 100.7(4) . . ?
O34 Mo1 O39 85.3(4) . . ?
O27 Mo1 O39 158.1(4) . . ?
O4 Mo1 O39 84.7(4) . . ?
O30 Mo1 O26 167.3(4) . . ?
O34 Mo1 O26 88.0(4) . . ?
O27 Mo1 O26 71.9(3) . . ?
O4 Mo1 O26 70.8(3) . . ?
O39 Mo1 O26 86.4(3) . . ?
O1 Mo2 O16 102.7(4) . . ?
O1 Mo2 O37 103.1(4) . . ?
O16 Mo2 O37 86.4(3) . . ?
O1 Mo2 O22 99.9(4) . . ?
O16 Mo2 O22 157.4(4) . . ?
O37 Mo2 O22 88.6(4) . . ?
O1 Mo2 O20 99.1(4) . . ?
O16 Mo2 O20 88.8(4) . . ?
O37 Mo2 O20 157.8(4) . . ?
O22 Mo2 O20 87.6(3) . . ?
O1 Mo2 O28 164.7(4) . . ?
O16 Mo2 O28 87.5(4) . . ?
O37 Mo2 O28 88.8(4) . . ?
O22 Mo2 O28 70.3(3) . . ?
O20 Mo2 O28 69.3(3) . . ?
O15 Mo3 O8 104.0(4) . . ?
O15 Mo3 O22 98.9(4) . . ?
O8 Mo3 O22 91.3(4) . . ?
O15 Mo3 O14 103.3(4) . . ?
O8 Mo3 O14 88.4(3) . . ?
O22 Mo3 O14 157.2(4) . . ?
O15 Mo3 O19 97.2(4) . . ?
O8 Mo3 O19 158.7(4) . . ?
O22 Mo3 O19 87.3(3) . . ?
O14 Mo3 O19 84.9(3) . . ?
O15 Mo3 O28 163.4(4) . . ?
O8 Mo3 O28 89.4(4) . . ?
O22 Mo3 O28 70.6(3) . . ?
O14 Mo3 O28 86.7(4) . . ?
O19 Mo3 O28 70.1(3) . . ?
O38 Mo4 O25 103.7(4) . . ?
O38 Mo4 O20 99.4(4) . . ?
O25 Mo4 O20 92.0(4) . . ?
O38 Mo4 O3 101.4(4) . . ?
O25 Mo4 O3 90.0(4) . . ?
O20 Mo4 O3 157.9(4) . . ?
O38 Mo4 O19 95.4(4) . . ?
O25 Mo4 O19 160.7(4) . . ?
O20 Mo4 O19 86.8(3) . . ?
O3 Mo4 O19 84.1(4) . . ?
O38 Mo4 O28 163.3(4) . . ?
O25 Mo4 O28 90.6(4) . . ?
O20 Mo4 O28 71.1(3) . . ?
O3 Mo4 O28 86.9(4) . . ?
O19 Mo4 O28 70.8(3) . . ?
O5 Mo5 O17 100.9(4) . . ?
O5 Mo5 O3 103.5(4) . . ?
O17 Mo5 O3 93.1(4) . . ?
O5 Mo5 O33 99.4(4) . . ?
O17 Mo5 O33 94.7(4) . . ?
O3 Mo5 O33 154.0(4) . . ?
O5 Mo5 O2 94.9(4) . . ?
O17 Mo5 O2 164.2(3) . . ?
O3 Mo5 O2 83.3(3) . . ?
O33 Mo5 O2 82.6(4) . . ?
O5 Mo5 O24 168.7(4) . . ?
O17 Mo5 O24 88.0(3) . . ?
O3 Mo5 O24 82.9(4) . . ?
O33 Mo5 O24 72.6(4) . . ?
O2 Mo5 O24 76.3(3) . . ?
O36 Mo6 O21 102.4(4) . . ?
O36 Mo6 O25 102.1(4) . . ?
O21 Mo6 O25 92.2(4) . . ?
O36 Mo6 O35 101.9(4) . . ?
O21 Mo6 O35 95.1(4) . . ?
O25 Mo6 O35 152.8(4) . . ?
O36 Mo6 O2 95.1(4) . . ?
O21 Mo6 O2 162.4(3) . . ?
O25 Mo6 O2 82.3(3) . . ?
O35 Mo6 O2 83.0(4) . . ?
O36 Mo6 O24 169.2(4) . . ?
O21 Mo6 O24 87.0(3) . . ?
O25 Mo6 O24 82.5(4) . . ?
O35 Mo6 O24 71.7(4) . . ?
O2 Mo6 O24 75.8(3) . . ?
O13 Mo7 O14 104.0(4) . . ?
O13 Mo7 O17 101.1(4) . . ?
O14 Mo7 O17 94.2(4) . . ?
O13 Mo7 O27 100.6(4) . . ?
O14 Mo7 O27 152.6(4) . . ?
O17 Mo7 O27 92.8(4) . . ?
O13 Mo7 O12 95.8(3) . . ?
O14 Mo7 O12 84.0(3) . . ?
O17 Mo7 O12 163.0(3) . . ?
O27 Mo7 O12 81.6(3) . . ?
O13 Mo7 O26 168.7(4) . . ?
O14 Mo7 O26 83.2(4) . . ?
O17 Mo7 O26 86.9(3) . . ?
O27 Mo7 O26 70.8(4) . . ?
O12 Mo7 O26 76.1(3) . . ?
O31 Mo8 O39 101.7(4) . . ?
O31 Mo8 O40 101.6(4) . . ?
O39 Mo8 O40 89.5(4) . . ?
O31 Mo8 O29 98.9(4) . . ?
O39 Mo8 O29 159.3(4) . . ?
O40 Mo8 O29 86.6(4) . . ?
O31 Mo8 O10 98.0(4) . . ?
O39 Mo8 O10 88.8(4) . . ?
O40 Mo8 O10 160.3(4) . . ?
O29 Mo8 O10 88.1(4) . . ?
O31 Mo8 O23 165.6(4) . . ?
O39 Mo8 O23 88.7(4) . . ?
O40 Mo8 O23 88.2(4) . . ?
O29 Mo8 O23 70.9(4) . . ?
O10 Mo8 O23 72.1(3) . . ?
O18 Mo9 O16 103.9(4) . . ?
O18 Mo9 O21 102.9(4) . . ?
O16 Mo9 O21 94.0(4) . . ?
O18 Mo9 O29 100.9(4) . . ?
O16 Mo9 O29 152.1(4) . . ?
O21 Mo9 O29 92.8(4) . . ?
O18 Mo9 O11 92.9(4) . . ?
O16 Mo9 O11 84.2(3) . . ?
O21 Mo9 O11 164.1(3) . . ?
O29 Mo9 O11 81.9(4) . . ?
O18 Mo9 O23 167.2(4) . . ?
O16 Mo9 O23 82.4(4) . . ?
O21 Mo9 O23 87.6(3) . . ?
O29 Mo9 O23 70.9(4) . . ?
O11 Mo9 O23 76.5(3) . . ?
O7 Mo10 O37 105.2(4) . . ?
O7 Mo10 O6 101.4(4) . . ?
O37 Mo10 O6 93.6(4) . . ?
O7 Mo10 O10 99.9(4) . . ?
O37 Mo10 O10 152.9(4) . . ?
O6 Mo10 O10 91.1(4) . . ?
O7 Mo10 O11 96.2(4) . . ?
O37 Mo10 O11 85.0(3) . . ?
O6 Mo10 O11 162.1(3) . . ?
O10 Mo10 O11 82.4(3) . . ?
O7 Mo10 O23 168.9(4) . . ?
O37 Mo10 O23 82.5(4) . . ?
O6 Mo10 O23 85.8(3) . . ?
O10 Mo10 O23 71.2(3) . . ?
O11 Mo10 O23 76.3(3) . . ?
O9 Mo11 O8 103.5(4) . . ?
O9 Mo11 O6 100.0(4) . . ?
O8 Mo11 O6 92.6(4) . . ?
O9 Mo11 O4 101.9(4) . . ?
O8 Mo11 O4 152.1(4) . . ?
O6 Mo11 O4 94.0(4) . . ?
O9 Mo11 O12 96.8(3) . . ?
O8 Mo11 O12 83.8(3) . . ?
O6 Mo11 O12 163.2(3) . . ?
O4 Mo11 O12 82.1(3) . . ?
O9 Mo11 O26 170.1(3) . . ?
O8 Mo11 O26 82.8(4) . . ?
O6 Mo11 O26 87.2(3) . . ?
O4 Mo11 O26 70.6(4) . . ?
O12 Mo11 O26 76.0(3) . . ?
O32 Mo12 O34 102.7(5) . . ?
O32 Mo12 O33 99.0(5) . . ?
O34 Mo12 O33 91.0(4) . . ?
O32 Mo12 O35 98.4(5) . . ?
O34 Mo12 O35 158.6(4) . . ?
O33 Mo12 O35 89.3(4) . . ?
O32 Mo12 O40 101.6(5) . . ?
O34 Mo12 O40 85.6(4) . . ?
O33 Mo12 O40 159.3(4) . . ?
O35 Mo12 O40 86.6(4) . . ?
O32 Mo12 O24 166.6(4) . . ?
O34 Mo12 O24 88.0(4) . . ?
O33 Mo12 O24 72.4(4) . . ?
O35 Mo12 O24 71.8(4) . . ?
O40 Mo12 O24 87.0(4) . . ?
O28 Si O26 109.2(5) . . ?
O28 Si O23 109.1(5) . . ?
O26 Si O23 109.9(5) . . ?
O28 Si O24 107.6(5) . . ?
O26 Si O24 110.7(5) . . ?
O23 Si O24 110.3(5) . . ?
Mo5 O2 Mo6 113.2(3) . . ?
Mo5 O3 Mo4 143.7(5) . . ?
Mo11 O4 Mo1 126.5(5) . . ?
Mo11 O6 Mo10 157.3(5) . . ?
Mo11 O8 Mo3 146.8(5) . . ?
Mo10 O10 Mo8 124.9(5) . . ?
Mo10 O11 Mo9 113.9(3) . . ?
Mo11 O12 Mo7 113.5(3) . . ?
Mo7 O14 Mo3 145.4(5) . . ?
Mo9 O16 Mo2 147.0(5) . . ?
Mo5 O17 Mo7 156.8(5) . . ?
Mo3 O19 Mo4 120.6(4) . . ?
Mo4 O20 Mo2 127.1(5) . . ?
Mo9 O21 Mo6 156.8(5) . . ?
Mo3 O22 Mo2 127.8(5) . . ?
Si O23 Mo8 122.1(5) . . ?
Si O23 Mo9 124.3(5) . . ?
Mo8 O23 Mo9 92.7(3) . . ?
Si O23 Mo10 124.7(4) . . ?
Mo8 O23 Mo10 91.8(3) . . ?
Mo9 O23 Mo10 92.2(3) . . ?
Si O24 Mo12 122.7(5) . . ?
Si O24 Mo5 123.4(5) . . ?
Mo12 O24 Mo5 91.3(3) . . ?
Si O24 Mo6 124.8(5) . . ?
Mo12 O24 Mo6 91.3(3) . . ?
Mo5 O24 Mo6 94.1(3) . . ?
Mo4 O25 Mo6 145.2(5) . . ?
Si O26 Mo1 123.6(5) . . ?
Si O26 Mo7 123.5(5) . . ?
Mo1 O26 Mo7 91.3(3) . . ?
Si O26 Mo11 124.0(5) . . ?
Mo1 O26 Mo11 91.9(3) . . ?
Mo7 O26 Mo11 93.3(3) . . ?
Mo1 O27 Mo7 126.0(5) . . ?
Si O28 Mo4 123.1(5) . . ?
Si O28 Mo2 122.3(5) . . ?
Mo4 O28 Mo2 92.3(3) . . ?
Si O28 Mo3 121.7(5) . . ?
Mo4 O28 Mo3 98.3(3) . . ?
Mo2 O28 Mo3 91.2(3) . . ?
Mo9 O29 Mo8 125.5(5) . . ?
Mo5 O33 Mo12 123.7(5) . . ?
Mo12 O34 Mo1 152.3(5) . . ?
Mo6 O35 Mo12 125.2(5) . . ?
Mo10 O37 Mo2 146.4(5) . . ?
Mo8 O39 Mo1 146.2(5) . . ?
Mo8 O40 Mo12 145.0(5) . . ?
C4 N1 C2 114.2(21) . . ?
C4 N1 C1 107.7(20) . . ?
C2 N1 C1 110.8(16) . . ?
C4 N1 C3 104.0(21) . . ?
C2 N1 C3 111.5(18) . . ?
C1 N1 C3 108.3(18) . . ?
N1 C1 H1A 109.5(11) . . ?
N1 C1 H1B 109.5(11) . . ?
H1A C1 H1B 109.5 . . ?
N1 C1 H1C 109.5(11) . . ?
H1A C1 H1C 109.5 . . ?
H1B C1 H1C 109.5 . . ?
N1 C2 H2A 109.5(11) . . ?
N1 C2 H2B 109.5(10) . . ?
H2A C2 H2B 109.5 . . ?
N1 C2 H2C 109.5(11) . . ?
H2A C2 H2C 109.47(5) . . ?
H2B C2 H2C 109.5 . . ?
N1 C3 H3A 109.5(12) . . ?
N1 C3 H3B 109.5(13) . . ?
H3A C3 H3B 109.5 . . ?
N1 C3 H3C 109.4(13) . . ?
H3A C3 H3C 109.5 . . ?
H3B C3 H3C 109.5 . . ?
N1 C4 H4A 109.5(16) . . ?
N1 C4 H4B 109.4(16) . . ?
H4A C4 H4B 109.5 . . ?
N1 C4 H4C 109.5(17) . . ?
H4A C4 H4C 109.5 . . ?
H4B C4 H4C 109.5 . . ?
C5 N2 C7 110.2(13) . . ?
C5 N2 C8 111.6(13) . . ?
C7 N2 C8 117.6(14) . . ?
C5 N2 C6 108.9(12) . . ?
C7 N2 C6 105.7(14) . . ?
C8 N2 C6 102.0(14) . . ?
N2 C5 H5A 109.5(8) . . ?
N2 C5 H5B 109.5(8) . . ?
H5A C5 H5B 109.5 . . ?
N2 C5 H5C 109.5(8) . . ?
H5A C5 H5C 109.5 . . ?
H5B C5 H5C 109.5 . . ?
N2 C6 H6A 109.5(9) . . ?
N2 C6 H6B 109.5(9) . . ?
H6A C6 H6B 109.5 . . ?
N2 C6 H6C 109.5(9) . . ?
H6A C6 H6C 109.5 . . ?
H6B C6 H6C 109.5 . . ?
N2 C7 H7A 109.5(10) . . ?
N2 C7 H7B 109.5(10) . . ?
H7A C7 H7B 109.5 . . ?
N2 C7 H7C 109.5(10) . . ?
H7A C7 H7C 109.5 . . ?
H7B C7 H7C 109.5 . . ?
N2 C8 H8A 109.5(10) . . ?
N2 C8 H8B 109.5(10) . . ?
H8A C8 H8B 109.5 . . ?
N2 C8 H8C 109.5(10) . . ?
H8A C8 H8C 109.5 . . ?
H8B C8 H8C 109.5 . . ?
C11 N3 C9 115.8(22) . . ?
C11 N3 C12 112.3(25) . . ?
C9 N3 C12 107.3(21) . . ?
C11 N3 C10 104.9(22) . . ?
C9 N3 C10 111.7(19) . . ?
C12 N3 C10 104.3(23) . . ?
N3 C9 H9A 109.5(11) . . ?
N3 C9 H9B 109.4(11) . . ?
H9A C9 H9B 109.5 . . ?
N3 C9 H9C 109.5(11) . . ?
H9A C9 H9C 109.5 . . ?
H9B C9 H9C 109.5 . . ?
N3 C10 H10A 109.4(14) . . ?
N3 C10 H10B 109.5(14) . . ?
H10A C10 H10B 109.5 . . ?
N3 C10 H10C 109.5(14) . . ?
H10A C10 H10C 109.5 . . ?
H10B C10 H10C 109.5 . . ?
N3 C11 H11A 109.5(17) . . ?
N3 C11 H11B 109.5(17) . . ?
H11A C11 H11B 109.5 . . ?
N3 C11 H11C 109.4(17) . . ?
H11A C11 H11C 109.5 . . ?
H11B C11 H11C 109.47(5) . . ?
N3 C12 H12A 109.6(18) . . ?
N3 C12 H12B 109.4(18) . . ?
H12A C12 H12B 109.5 . . ?
N3 C12 H12C 109.5(18) . . ?
H12A C12 H12C 109.5 . . ?
H12B C12 H12C 109.5 . . ?

loop_
_geom_bond_atom_site_label_1
_geom_bond_atom_site_label_2
_geom_bond_distance
_geom_bond_site_symmetry_2
_geom_bond_publ_flag
Mo1 O30 1.661(8) . ?
Mo1 O34 1.888(9) . ?
Mo1 O27 1.908(8) . ?
Mo1 O4 1.946(9) . ?
Mo1 O39 1.981(9) . ?
Mo1 O26 2.355(10) . ?
Mo2 O1 1.672(8) . ?
Mo2 O16 1.911(8) . ?
Mo2 O37 1.930(8) . ?
Mo2 O22 1.930(8) . ?
Mo2 O20 1.944(8) . ?
Mo2 O28 2.389(9) . ?
Mo3 O15 1.656(8) . ?
Mo3 O8 1.884(8) . ?
Mo3 O22 1.885(8) . ?
Mo3 O14 1.915(8) . ?
Mo3 O19 2.059(8) . ?
Mo3 O28 2.408(9) . ?
Mo4 O38 1.663(8) . ?
Mo4 O25 1.873(8) . ?
Mo4 O20 1.877(8) . ?
Mo4 O3 1.923(9) . ?
Mo4 O19 2.088(8) . ?
Mo4 O28 2.355(8) . ?
Mo5 O5 1.672(8) . ?
Mo5 O17 1.856(8) . ?
Mo5 O3 1.869(9) . ?
Mo5 O33 1.913(9) . ?
Mo5 O2 2.098(8) . ?
Mo5 O24 2.387(9) . ?
Mo6 O36 1.673(8) . ?
Mo6 O21 1.871(8) . ?
Mo6 O25 1.884(8) . ?
Mo6 O35 1.901(10) . ?
Mo6 O2 2.105(8) . ?
Mo6 O24 2.408(9) . ?
Mo7 O13 1.666(8) . ?
Mo7 O14 1.854(8) . ?
Mo7 O17 1.884(8) . ?
Mo7 O27 1.908(9) . ?
Mo7 O12 2.091(7) . ?
Mo7 O26 2.401(8) . ?
Mo8 O31 1.673(8) . ?
Mo8 O39 1.864(9) . ?
Mo8 O40 1.900(9) . ?
Mo8 O29 1.945(10) . ?
Mo8 O10 1.947(9) . ?
Mo8 O23 2.368(9) . ?
Mo9 O18 1.671(8) . ?
Mo9 O16 1.857(8) . ?
Mo9 O21 1.871(8) . ?
Mo9 O29 1.922(9) . ?
Mo9 O11 2.079(7) . ?
Mo9 O23 2.384(9) . ?
Mo10 O7 1.681(7) . ?
Mo10 O37 1.844(8) . ?
Mo10 O6 1.870(8) . ?
Mo10 O10 1.929(9) . ?
Mo10 O11 2.046(7) . ?
Mo10 O23 2.417(8) . ?
Mo11 O9 1.685(7) . ?
Mo11 O8 1.854(8) . ?
Mo11 O6 1.868(8) . ?
Mo11 O4 1.886(9) . ?
Mo11 O12 2.088(7) . ?
Mo11 O26 2.405(9) . ?
Mo12 O32 1.662(9) . ?
Mo12 O34 1.871(9) . ?
Mo12 O33 1.945(9) . ?
Mo12 O35 1.951(10) . ?
Mo12 O40 1.979(9) . ?
Mo12 O24 2.373(10) . ?
Si O28 1.621(9) . ?
Si O26 1.626(9) . ?
Si O23 1.628(9) . ?
Si O24 1.629(9) . ?
N1 C4 1.39(3) . ?
N1 C2 1.43(2) . ?
N1 C1 1.44(2) . ?
N1 C3 1.46(3) . ?
C1 H1A 0.96 . ?
C1 H1B 0.96 . ?
C1 H1C 0.96 . ?
C2 H2A 0.96 . ?
C2 H2B 0.96 . ?
C2 H2C 0.96 . ?
C3 H3A 0.96 . ?
C3 H3B 0.96 . ?
C3 H3C 0.96 . ?
C4 H4A 0.96 . ?
C4 H4B 0.96 . ?
C4 H4C 0.96 . ?
N2 C5 1.45(2) . ?
N2 C7 1.45(2) . ?
N2 C8 1.43(2) . ?
N2 C6 1.53(2) . ?
C5 H5A 0.96 . ?
C5 H5B 0.96 . ?
C5 H5C 0.96 . ?
C6 H6A 0.96 . ?
C6 H6B 0.96 . ?
C6 H6C 0.96 . ?
C7 H7A 0.96 . ?
C7 H7B 0.96 . ?
C7 H7C 0.96 . ?
C8 H8A 0.96 . ?
C8 H8B 0.96 . ?
C8 H8C 0.96 . ?
N3 C11 1.30(3) . ?
N3 C9 1.40(2) . ?
N3 C12 1.36(3) . ?
N3 C10 1.46(3) . ?
C9 H9A 0.96 . ?
C9 H9B 0.96 . ?
C9 H9C 0.96 . ?
C10 H10A 0.96 . ?
C10 H10B 0.96 . ?
C10 H10C 0.96 . ?
C11 H11A 0.96 . ?
C11 H11B 0.96 . ?
C11 H11C 0.96 . ?
C12 H12A 0.96 . ?
C12 H12B 0.96 . ?
C12 H12C 0.96 . ?
